data_2205938
loop_
_publ_author_name
'Dinabandhu Das'
'Gautam R. Desiraju'
'Ram K. R. Jetti'
'Ronald Boese'

_publ_section_title
;
 A rare <i>syn</i>--<i>anti</i> catemer in 4-nitrophenylpropiolic acid
;
_journal_issue 6
_journal_name_full 'Acta Crystallographica Section E'
_journal_page_first o1588
_journal_page_last o1589
_journal_paper_doi 10.1107/S1600536805013310
_journal_volume 61
_journal_year 2005
_chemical_formula_iupac 'C9 H5 N O4'
_chemical_formula_moiety 'C9 H5 N O4'
_chemical_formula_sum 'C9 H5 N O4'
_chemical_formula_weight 191.14
_chemical_melting_point 474(2)
_chemical_name_common '4-nitrophenylpropiolic acid'
_chemical_name_systematic
;
4-nitrophenylpropynoic acid
;
_space_group_IT_number 14
_symmetry_cell_setting monoclinic
_symmetry_space_group_name_Hall '-P 2yn'
_symmetry_space_group_name_H-M 'P 1 21/n 1'
_atom_sites_solution_hydrogens difmap
_atom_sites_solution_primary direct
_atom_sites_solution_secondary difmap
_audit_creation_method SHELXL-97
_cell_angle_alpha 90.00
_cell_angle_beta 91.937(12)
_cell_angle_gamma 90.00
_cell_formula_units_Z 4
_cell_length_a 3.726(2)
_cell_length_b 7.511(5)
_cell_length_c 29.983(18)
_cell_measurement_reflns_used 2334
_cell_measurement_temperature 223(2)
_cell_measurement_theta_max 26.89
_cell_measurement_theta_min 3.02
_cell_volume 838.6(9)
_computing_cell_refinement 'SAINT (Bruker, 1998)'
_computing_data_collection 'SMART (Bruker, 1998)'
_computing_data_reduction SAINT
_computing_molecular_graphics 'SHELXTL (Bruker, 2000) and X-SEED (Barbour, 2001)'
_computing_publication_material SHELXTL
_computing_structure_refinement 'SHELXL97 (Sheldrick, 1997)'
_computing_structure_solution 'SHELXS97 (Sheldrick, 1997)'
_diffrn_ambient_temperature 223(2)
_diffrn_measured_fraction_theta_full 0.996
_diffrn_measured_fraction_theta_max 0.996
_diffrn_measurement_device_type 'Siemens SMART CCD area-detector'
_diffrn_measurement_method '\f and \w'
_diffrn_radiation_monochromator graphite
_diffrn_radiation_source 'fine-focus sealed tube'
_diffrn_radiation_type MoK\a
_diffrn_radiation_wavelength 0.71073
_diffrn_reflns_av_R_equivalents 0.0552
_diffrn_reflns_av_sigmaI/netI 0.0743
_diffrn_reflns_limit_h_max 4
_diffrn_reflns_limit_h_min -4
_diffrn_reflns_limit_k_max 9
_diffrn_reflns_limit_k_min -10
_diffrn_reflns_limit_l_max 40
_diffrn_reflns_limit_l_min -21
_diffrn_reflns_number 5168
_diffrn_reflns_theta_full 28.36
_diffrn_reflns_theta_max 28.36
_diffrn_reflns_theta_min 2.72
_diffrn_standards_number 0
_exptl_absorpt_coefficient_mu 0.122
_exptl_absorpt_correction_T_max 0.9855
_exptl_absorpt_correction_T_min 0.9619
_exptl_absorpt_correction_type multi-scan
_exptl_absorpt_process_details '(SADABS; Blessing, 1995)'
_exptl_crystal_colour yellow
_exptl_crystal_density_diffrn 1.514
_exptl_crystal_density_method 'not measured'
_exptl_crystal_description rod
_exptl_crystal_F_000 392
_exptl_crystal_size_max 0.32
_exptl_crystal_size_mid 0.21
_exptl_crystal_size_min 0.12
_refine_diff_density_max 0.291
_refine_diff_density_min -0.312
_refine_ls_extinction_method none
_refine_ls_goodness_of_fit_ref 1.025
_refine_ls_hydrogen_treatment mixed
_refine_ls_matrix_type full
_refine_ls_number_parameters 134
_refine_ls_number_reflns 2065
_refine_ls_number_restraints 0
_refine_ls_restrained_S_all 1.025
_refine_ls_R_factor_all 0.1127
_refine_ls_R_factor_gt 0.0584
_refine_ls_shift/su_max 0.000
_refine_ls_shift/su_mean 0.000
_refine_ls_structure_factor_coef Fsqd
_refine_ls_weighting_details 'calc w = 1/[\s^2^(Fo^2^)+(0.0814P)^2^] where P = (Fo^2^+2Fc^2^)/3'
_refine_ls_weighting_scheme calc
_refine_ls_wR_factor_gt 0.1405
_refine_ls_wR_factor_ref 0.1632
_reflns_number_gt 1200
_reflns_number_total 2065
_reflns_threshold_expression I>2\s(I)
_cod_data_source_file gh6020.cif
_cod_data_source_block I
_cod_original_sg_symbol_H-M 'P 21/n'
_cod_database_code 2205938
_cod_database_fobs_code 2205938

loop_
_symmetry_equiv_pos_as_xyz
'x, y, z'
'-x+1/2, y+1/2, -z+1/2'
'-x, -y, -z'
'x-1/2, -y-1/2, z-1/2'

loop_
_atom_site_label
_atom_site_fract_x
_atom_site_fract_y
_atom_site_fract_z
_atom_site_U_iso_or_equiv
_atom_site_adp_type
_atom_site_calc_flag
_atom_site_refinement_flags
_atom_site_occupancy
_atom_site_type_symbol
O1 -0.5047(5) -0.1751(2) -0.00247(5) 0.0446(5) Uani d . 1 O
O2 -0.3341(5) -0.4175(2) 0.03411(6) 0.0546(6) Uani d . 1 O
H2 -0.44(2) -0.448(8) 0.007(2) 0.082 Uiso d P 0.50 H
O3 0.6415(6) 0.4808(3) 0.23541(6) 0.0739(7) Uani d . 1 O
O4 0.5499(8) 0.6644(3) 0.18114(9) 0.0998(9) Uani d . 1 O
N1 0.5272(6) 0.5168(3) 0.19849(8) 0.0517(6) Uani d . 1 N
C1 -0.3514(6) -0.2494(3) 0.03076(7) 0.0369(5) Uani d . 1 C
C2 -0.1875(6) -0.1423(3) 0.06561(7) 0.0371(6) Uani d . 1 C
C3 -0.0659(6) -0.0336(3) 0.09100(7) 0.0354(5) Uani d . 1 C
C4 0.0778(6) 0.1043(3) 0.11950(7) 0.0309(5) Uani d . 1 C
C5 0.2032(6) 0.0697(3) 0.16287(7) 0.0383(6) Uani d . 1 C
H5 0.1903 -0.0464 0.1744 0.046 Uiso d R 1 H
C6 0.3459(6) 0.2046(3) 0.18887(7) 0.0385(6) Uani d . 1 C
H6 0.4319 0.1825 0.2182 0.046 Uiso d R 1 H
C7 0.3599(6) 0.3739(3) 0.17082(7) 0.0343(5) Uani d . 1 C
C8 0.2321(6) 0.4123(3) 0.12852(8) 0.0406(6) Uani d . 1 C
H8 0.2415 0.5292 0.1175 0.049 Uiso d R 1 H
C9 0.0900(6) 0.2776(3) 0.10251(7) 0.0372(6) Uani d . 1 C
H9 0.0013 0.3016 0.0734 0.045 Uiso d R 1 H
H1 -0.475(16) -0.077(7) -0.0023(19) 0.055(19) Uiso d P 0.50 H

loop_
_atom_site_aniso_label
_atom_site_aniso_U_11
_atom_site_aniso_U_22
_atom_site_aniso_U_33
_atom_site_aniso_U_12
_atom_site_aniso_U_13
_atom_site_aniso_U_23
O1 0.0652(12) 0.0218(9) 0.0459(9) -0.0034(8) -0.0117(8) -0.0048(7)
O2 0.0782(14) 0.0204(9) 0.0634(12) -0.0010(8) -0.0221(10) -0.0036(7)
O3 0.0859(17) 0.0737(14) 0.0604(12) -0.0076(12) -0.0239(11) -0.0282(11)
O4 0.138(2) 0.0320(12) 0.1263(19) -0.0161(13) -0.0419(17) -0.0135(12)
N1 0.0470(14) 0.0419(13) 0.0657(14) 0.0017(10) -0.0056(11) -0.0232(11)
C1 0.0387(14) 0.0249(11) 0.0471(13) -0.0050(10) 0.0005(11) -0.0077(9)
C2 0.0401(14) 0.0242(11) 0.0464(13) 0.0014(9) -0.0045(10) -0.0037(9)
C3 0.0303(12) 0.0308(11) 0.0452(12) 0.0033(10) 0.0005(10) -0.0047(10)
C4 0.0272(12) 0.0277(10) 0.0377(11) 0.0024(9) -0.0001(9) -0.0067(9)
C5 0.0418(14) 0.0277(11) 0.0453(13) 0.0022(9) -0.0001(11) 0.0009(9)
C6 0.0391(13) 0.0383(13) 0.0376(11) 0.0056(10) -0.0070(10) -0.0021(9)
C7 0.0285(12) 0.0282(11) 0.0459(12) 0.0025(9) -0.0016(10) -0.0122(9)
C8 0.0468(15) 0.0244(11) 0.0504(13) 0.0017(10) -0.0002(11) -0.0012(9)
C9 0.0416(14) 0.0330(12) 0.0365(11) 0.0031(10) -0.0046(10) -0.0002(9)

loop_
_atom_type_symbol
_atom_type_description
_atom_type_scat_dispersion_real
_atom_type_scat_dispersion_imag
_atom_type_scat_source
C C 0.0033 0.0016 'International Tables Vol C Tables 4.2.6.8 and 6.1.1.4'
H H 0.0000 0.0000 'International Tables Vol C Tables 4.2.6.8 and 6.1.1.4'
N N 0.0061 0.0033 'International Tables Vol C Tables 4.2.6.8 and 6.1.1.4'
O O 0.0106 0.0060 'International Tables Vol C Tables 4.2.6.8 and 6.1.1.4'

loop_
_geom_angle_atom_site_label_1
_geom_angle_atom_site_label_2
_geom_angle_atom_site_label_3
_geom_angle
C1 O1 H1 112(5)
C1 O2 H2 99(4)
O3 N1 O4 124.4(2)
O3 N1 C7 118.8(2)
O4 N1 C7 116.8(2)
O1 C1 O2 121.5(2)
O1 C1 C2 119.8(2)
O2 C1 C2 118.7(2)
C3 C2 C1 170.9(2)
C2 C3 C4 176.7(2)
C5 C4 C9 120.0(2)
C5 C4 C3 121.9(2)
C9 C4 C3 118.1(2)
C6 C5 C4 120.2(2)
C6 C5 H5 119.9
C4 C5 H5 119.9
C5 C6 C7 118.3(2)
C5 C6 H6 120.8
C7 C6 H6 120.8
C8 C7 C6 122.6(2)
C8 C7 N1 119.5(2)
C6 C7 N1 117.9(2)
C7 C8 C9 119.1(2)
C7 C8 H8 120.5
C9 C8 H8 120.5
C8 C9 C4 119.7(2)
C8 C9 H9 120.2
C4 C9 H9 120.1

loop_
_geom_bond_atom_site_label_1
_geom_bond_atom_site_label_2
_geom_bond_distance
O1 C1 1.262(3)
O1 H1 0.75(5)
O2 C1 1.268(3)
O2 H2 0.92(6)
O3 N1 1.203(3)
O4 N1 1.229(3)
N1 C7 1.481(3)
C1 C2 1.438(3)
C2 C3 1.195(3)
C3 C4 1.435(3)
C4 C5 1.391(3)
C4 C9 1.399(3)
C5 C6 1.375(3)
C5 H5 0.9400
C6 C7 1.383(3)
C6 H6 0.9400
C7 C8 1.370(3)
C8 C9 1.373(3)
C8 H8 0.9400
C9 H9 0.9400

loop_
_geom_hbond_atom_site_label_D
_geom_hbond_atom_site_label_H
_geom_hbond_atom_site_label_A
_geom_hbond_site_symmetry_A
_geom_hbond_distance_DH
_geom_hbond_distance_HA
_geom_hbond_distance_DA
_geom_hbond_angle_DHA
O1 H1 O1 3_455 0.75(5) 1.90(5) 2.635(3) 168(6)
O2 H2 O2 3_445 0.92(6) 1.78(6) 2.660(3) 158(6)
C5 H5 O4 1_545 0.94 2.56 3.345(4) 142
C6 H6 O3 2_645 0.94 2.57 3.367(4) 143
C9 H9 O2 1_565 0.94 2.70 3.425(3) 134
